data_2229634
loop_
_publ_author_name
'Han, L.-J.'

_publ_section_title
;
 Tetrakis[<i>{\m</i>}-<i>N</i>,<i>N</i>'-bis(4-bromophenyl)formamidinato-\k^2^<i>N</i>:<i>N</i>']dimolybdenum(II)
 tetrahydrofuran solvate
;
_journal_coeditor_code FF2002
_journal_issue 4
_journal_name_full 'Acta Crystallographica Section E'
_journal_page_first m514
_journal_paper_doi 10.1107/S1600536811011202
_journal_volume 67
_journal_year 2011
_chemical_formula_iupac '[Mo2 (C13 H9 N2 Br2)4], C4 H8 O'
_chemical_formula_moiety 'C52 H36 Br8 Mo2 N8, C4 H8 O'
_chemical_formula_sum 'C56 H44 Br8 Mo2 N8 O'
_chemical_formula_weight 1604.05
_chemical_name_common Mo2(C13H9N2Br2)4
_chemical_name_systematic
;
Tetrakis[<i>\m</i>-<i>N</i>,<i>N</i>'-bis(4-bromophenyl)
formamidinato-\k^2^<i>N</i>:<i>N</i>']dimolybdenum(II) tetrahydrofuran
solvate
;
_space_group_IT_number 15
_symmetry_cell_setting monoclinic
_symmetry_space_group_name_Hall '-C 2yc'
_symmetry_space_group_name_H-M 'C 1 2/c 1'
_atom_sites_solution_hydrogens geom
_atom_sites_solution_primary direct
_atom_sites_solution_secondary difmap
_audit_creation_method SHELXL-97
_cell_angle_alpha 90.00
_cell_angle_beta 110.67(3)
_cell_angle_gamma 90.00
_cell_formula_units_Z 4
_cell_length_a 21.795(4)
_cell_length_b 10.077(2)
_cell_length_c 29.967(6)
_cell_measurement_reflns_used 3824
_cell_measurement_temperature 293(2)
_cell_measurement_theta_max 27.44
_cell_measurement_theta_min 2.56
_cell_volume 6158(2)
_computing_cell_refinement 'SAINT-Plus (Bruker, 2001)'
_computing_data_collection 'APEX2 (Bruker, 2004)'
_computing_data_reduction 'SAINT-Plus (Bruker, 2001)'
_computing_molecular_graphics 'XP (Sheldrick, 2008)'
_computing_publication_material 'SHELXL97 (Sheldrick, 2008) and PLATON (Spek, 20098)'
_computing_structure_refinement 'SHELXL97 (Sheldrick, 2008)'
_computing_structure_solution 'SHELXS97 (Sheldrick, 2008)'
_diffrn_ambient_temperature 293(2)
_diffrn_measured_fraction_theta_full 0.991
_diffrn_measured_fraction_theta_max 0.991
_diffrn_measurement_device_type 'BRUKER SMART 1000'
_diffrn_measurement_method \w-scan
_diffrn_radiation_monochromator graphite
_diffrn_radiation_source 'fine-focus sealed tube'
_diffrn_radiation_type MoK\a
_diffrn_radiation_wavelength 0.71073
_diffrn_reflns_av_R_equivalents 0.1193
_diffrn_reflns_av_sigmaI/netI 0.1078
_diffrn_reflns_limit_h_max 26
_diffrn_reflns_limit_h_min -26
_diffrn_reflns_limit_k_max 12
_diffrn_reflns_limit_k_min -11
_diffrn_reflns_limit_l_max 36
_diffrn_reflns_limit_l_min -36
_diffrn_reflns_number 25098
_diffrn_reflns_theta_full 26.00
_diffrn_reflns_theta_max 26.00
_diffrn_reflns_theta_min 3.37
_diffrn_standards_number 0
_exptl_absorpt_coefficient_mu 5.637
_exptl_absorpt_correction_T_max 0.569
_exptl_absorpt_correction_T_min 0.429
_exptl_absorpt_correction_type multi-scan
_exptl_absorpt_process_details '(SADABS; Sheldrick, 2004)'
_exptl_crystal_colour yellow
_exptl_crystal_density_diffrn 1.730
_exptl_crystal_density_method 'not measured'
_exptl_crystal_description block
_exptl_crystal_F_000 3072
_exptl_crystal_size_max 0.15
_exptl_crystal_size_mid 0.13
_exptl_crystal_size_min 0.10
_refine_diff_density_max 1.089
_refine_diff_density_min -1.113
_refine_ls_extinction_coef 0.00036(7)
_refine_ls_extinction_expression Fc^*^=kFc[1+0.001xFc^2^\l^3^/sin(2\q)]^-1/4^
_refine_ls_extinction_method SHELXL
_refine_ls_goodness_of_fit_ref 1.007
_refine_ls_hydrogen_treatment constr
_refine_ls_matrix_type full
_refine_ls_number_parameters 317
_refine_ls_number_reflns 5995
_refine_ls_number_restraints 0
_refine_ls_restrained_S_all 1.007
_refine_ls_R_factor_all 0.0975
_refine_ls_R_factor_gt 0.0553
_refine_ls_shift/su_max 0.000
_refine_ls_shift/su_mean 0.000
_refine_ls_structure_factor_coef Fsqd
_refine_ls_weighting_details 'calc w=1/[\s^2^(Fo^2^)+(0.0563P)^2^+0.0000P] where P=(Fo^2^+2Fc^2^)/3'
_refine_ls_weighting_scheme calc
_refine_ls_wR_factor_gt 0.1191
_refine_ls_wR_factor_ref 0.1513
_reflns_number_gt 3563
_reflns_number_total 5995
_reflns_threshold_expression >2sigma(I)
_cod_data_source_file ff2002.cif
_cod_data_source_block I
_cod_original_sg_symbol_H-M 'C 2/c'
_cod_database_code 2229634
_cod_database_fobs_code 2229634

loop_
_symmetry_equiv_pos_as_xyz
'x, y, z'
'-x, y, -z+1/2'
'x+1/2, y+1/2, z'
'-x+1/2, y+1/2, -z+1/2'
'-x, -y, -z'
'x, -y, z-1/2'
'-x+1/2, -y+1/2, -z'
'x+1/2, -y+1/2, z-1/2'

loop_
_atom_site_type_symbol
_atom_site_label
_atom_site_fract_x
_atom_site_fract_y
_atom_site_fract_z
_atom_site_U_iso_or_equiv
_atom_site_adp_type
_atom_site_calc_flag
_atom_site_refinement_flags
_atom_site_occupancy
_atom_site_disorder_assembly
_atom_site_disorder_group
Mo Mo1 0.28396(3) 0.20871(5) 0.031782(19) 0.0376(2) Uani d . 1 . .
N N1 0.2149(3) 0.1089(5) -0.07230(18) 0.0397(13) Uani d . 1 . .
N N2 0.2911(3) 0.0167(4) -0.00225(18) 0.0385(13) Uani d . 1 . .
N N3 0.3695(3) 0.2759(5) 0.01561(19) 0.0404(13) Uani d . 1 . .
N N4 0.2950(3) 0.3690(5) -0.05383(18) 0.0405(13) Uani d . 1 . .
Br Br1 0.05852(5) 0.01976(10) -0.28619(3) 0.0768(3) Uani d . 1 . .
Br Br2 0.49853(4) -0.41859(7) 0.08672(3) 0.0659(3) Uani d . 1 . .
Br Br3 0.64761(5) 0.06765(10) 0.13147(4) 0.0836(3) Uani d . 1 . .
Br Br4 0.23690(6) 0.65632(11) -0.24584(3) 0.0954(4) Uani d . 1 . .
C C1 0.2551(4) 0.0100(6) -0.0494(2) 0.0425(16) Uani d . 1 . .
H H1A 0.2583 -0.0652 -0.0664 0.051 Uiso calc R 1 . .
C C2 0.3574(4) 0.3392(6) -0.0260(2) 0.0438(16) Uani d . 1 . .
H H2A 0.3919 0.3628 -0.0357 0.053 Uiso calc R 1 . .
C C11 0.1773(3) 0.0879(6) -0.1214(2) 0.0380(15) Uani d . 1 . .
C C12 0.1655(4) 0.1926(7) -0.1543(2) 0.0535(19) Uani d . 1 . .
H H12A 0.1805 0.2772 -0.1434 0.064 Uiso calc R 1 . .
C C13 0.1316(4) 0.1730(7) -0.2030(3) 0.061(2) Uani d . 1 . .
H H13A 0.1260 0.2429 -0.2243 0.073 Uiso calc R 1 . .
C C14 0.1062(4) 0.0477(8) -0.2194(3) 0.057(2) Uani d . 1 . .
C C15 0.1144(4) -0.0577(7) -0.1874(3) 0.058(2) Uani d . 1 . .
H H15A 0.0977 -0.1413 -0.1983 0.070 Uiso calc R 1 . .
C C16 0.1481(4) -0.0353(7) -0.1390(3) 0.0530(19) Uani d . 1 . .
H H16A 0.1515 -0.1041 -0.1176 0.064 Uiso calc R 1 . .
C C21 0.3353(3) -0.0897(5) 0.0191(2) 0.0360(14) Uani d . 1 . .
C C22 0.3289(4) -0.2199(6) -0.0001(2) 0.0482(18) Uani d . 1 . .
H H22A 0.2927 -0.2411 -0.0268 0.058 Uiso calc R 1 . .
C C23 0.3763(4) -0.3170(6) 0.0208(3) 0.0543(19) Uani d . 1 . .
H H23A 0.3713 -0.4021 0.0080 0.065 Uiso calc R 1 . .
C C24 0.4313(4) -0.2864(6) 0.0608(3) 0.0467(17) Uani d . 1 . .
C C25 0.4366(3) -0.1634(6) 0.0815(2) 0.0451(17) Uani d . 1 . .
H H25A 0.4722 -0.1442 0.1089 0.054 Uiso calc R 1 . .
C C26 0.3889(4) -0.0670(6) 0.0615(2) 0.0472(18) Uani d . 1 . .
H H26A 0.3925 0.0147 0.0767 0.057 Uiso calc R 1 . .
C C31 0.4360(3) 0.2377(6) 0.0422(2) 0.0401(15) Uani d . 1 . .
C C32 0.4763(4) 0.1811(6) 0.0178(2) 0.0462(17) Uani d . 1 . .
H H32A 0.4607 0.1762 -0.0153 0.055 Uiso calc R 1 . .
C C33 0.5399(4) 0.1330(7) 0.0446(3) 0.0512(18) Uani d . 1 . .
H H33A 0.5662 0.0970 0.0291 0.061 Uiso calc R 1 . .
C C34 0.5629(4) 0.1401(7) 0.0945(3) 0.0513(18) Uani d . 1 . .
C C35 0.5243(4) 0.1974(6) 0.1187(3) 0.0514(19) Uani d . 1 . .
H H35A 0.5403 0.2040 0.1518 0.062 Uiso calc R 1 . .
C C36 0.4613(4) 0.2443(6) 0.0918(2) 0.0490(18) Uani d . 1 . .
H H36A 0.4357 0.2810 0.1077 0.059 Uiso calc R 1 . .
C C41 0.2845(3) 0.4385(6) -0.0982(2) 0.0406(16) Uani d . 1 . .
C C42 0.2423(4) 0.5467(6) -0.1095(2) 0.0527(19) Uani d . 1 . .
H H42A 0.2231 0.5759 -0.0881 0.063 Uiso calc R 1 . .
C C43 0.2285(4) 0.6121(7) -0.1536(3) 0.064(2) Uani d . 1 . .
H H43A 0.2004 0.6848 -0.1612 0.077 Uiso calc R 1 . .
C C44 0.2570(4) 0.5676(7) -0.1857(3) 0.060(2) Uani d . 1 . .
C C45 0.2992(4) 0.4573(7) -0.1745(3) 0.060(2) Uani d . 1 . .
H H45A 0.3176 0.4271 -0.1963 0.072 Uiso calc R 1 . .
C C46 0.3135(4) 0.3926(7) -0.1302(2) 0.0509(18) Uani d . 1 . .
H H46A 0.3419 0.3204 -0.1224 0.061 Uiso calc R 1 . .

loop_
_atom_site_aniso_label
_atom_site_aniso_U_11
_atom_site_aniso_U_22
_atom_site_aniso_U_33
_atom_site_aniso_U_12
_atom_site_aniso_U_13
_atom_site_aniso_U_23
Mo1 0.0420(4) 0.0429(3) 0.0298(3) 0.0039(2) 0.0151(3) -0.0015(2)
N1 0.042(4) 0.046(3) 0.034(3) 0.001(2) 0.016(3) -0.004(2)
N2 0.042(4) 0.039(3) 0.037(3) 0.003(2) 0.016(3) -0.002(2)
N3 0.035(3) 0.049(3) 0.039(3) 0.004(2) 0.015(3) -0.001(2)
N4 0.045(4) 0.046(3) 0.031(3) 0.006(2) 0.014(3) 0.006(2)
Br1 0.0584(6) 0.1298(8) 0.0361(5) -0.0046(5) 0.0089(4) -0.0152(4)
Br2 0.0648(6) 0.0618(5) 0.0715(6) 0.0196(4) 0.0245(5) 0.0237(4)
Br3 0.0522(6) 0.1145(8) 0.0780(7) 0.0227(5) 0.0152(5) 0.0185(5)
Br4 0.1135(10) 0.1272(8) 0.0507(6) 0.0062(7) 0.0352(6) 0.0316(5)
C1 0.051(5) 0.040(3) 0.038(4) -0.001(3) 0.017(3) -0.011(3)
C2 0.052(5) 0.045(3) 0.035(4) 0.005(3) 0.017(4) 0.000(3)
C11 0.037(4) 0.052(4) 0.028(3) 0.000(3) 0.014(3) -0.009(3)
C12 0.060(5) 0.049(4) 0.044(4) -0.008(3) 0.010(4) 0.000(3)
C13 0.069(6) 0.065(5) 0.045(4) -0.011(4) 0.017(4) 0.006(4)
C14 0.042(5) 0.095(6) 0.033(4) 0.003(4) 0.011(4) -0.005(4)
C15 0.056(6) 0.057(4) 0.052(5) 0.002(4) 0.006(4) -0.012(4)
C16 0.051(5) 0.059(4) 0.044(4) 0.002(3) 0.011(4) 0.001(3)
C21 0.035(4) 0.042(3) 0.033(3) 0.003(3) 0.015(3) 0.000(3)
C22 0.046(5) 0.044(4) 0.048(4) 0.000(3) 0.008(4) -0.003(3)
C23 0.053(5) 0.045(4) 0.066(5) 0.002(3) 0.023(4) -0.005(4)
C24 0.049(5) 0.044(4) 0.050(4) -0.003(3) 0.022(4) 0.010(3)
C25 0.041(5) 0.046(4) 0.039(4) -0.004(3) 0.003(3) -0.001(3)
C26 0.057(5) 0.038(3) 0.044(4) -0.001(3) 0.015(4) -0.004(3)
C31 0.037(4) 0.049(4) 0.041(4) 0.001(3) 0.022(3) -0.001(3)
C32 0.045(5) 0.056(4) 0.038(4) 0.004(3) 0.014(4) -0.002(3)
C33 0.055(5) 0.057(4) 0.048(4) -0.005(3) 0.026(4) 0.000(3)
C34 0.040(5) 0.059(4) 0.060(5) -0.002(3) 0.023(4) 0.002(4)
C35 0.057(5) 0.051(4) 0.043(4) 0.001(3) 0.013(4) 0.000(3)
C36 0.052(5) 0.050(4) 0.048(4) 0.004(3) 0.021(4) -0.010(3)
C41 0.040(4) 0.052(4) 0.033(4) -0.004(3) 0.016(3) 0.005(3)
C42 0.065(6) 0.058(4) 0.041(4) 0.006(4) 0.028(4) 0.002(3)
C43 0.078(7) 0.056(4) 0.053(5) 0.006(4) 0.018(5) 0.008(4)
C44 0.071(6) 0.064(5) 0.042(4) -0.012(4) 0.015(4) 0.001(4)
C45 0.072(6) 0.073(5) 0.049(5) -0.008(4) 0.039(5) -0.009(4)
C46 0.054(5) 0.064(4) 0.041(4) 0.008(4) 0.025(4) 0.005(3)

loop_
_atom_type_symbol
_atom_type_description
_atom_type_scat_dispersion_real
_atom_type_scat_dispersion_imag
_atom_type_scat_source
C C 0.0033 0.0016 'International Tables Vol C Tables 4.2.6.8 and 6.1.1.4'
H H 0.0000 0.0000 'International Tables Vol C Tables 4.2.6.8 and 6.1.1.4'
N N 0.0061 0.0033 'International Tables Vol C Tables 4.2.6.8 and 6.1.1.4'
Br Br -0.2901 2.4595 'International Tables Vol C Tables 4.2.6.8 and 6.1.1.4'
Mo Mo -1.6832 0.6857 'International Tables Vol C Tables 4.2.6.8 and 6.1.1.4'

loop_
_geom_angle_atom_site_label_1
_geom_angle_atom_site_label_2
_geom_angle_atom_site_label_3
_geom_angle_site_symmetry_1
_geom_angle_site_symmetry_3
_geom_angle
_geom_angle_publ_flag
Mo1 Mo1 N3 7 . 93.36(14) ?
Mo1 Mo1 N4 7 7 92.14(14) ?
N3 Mo1 N4 . 7 174.47(19) ?
Mo1 Mo1 N1 7 7 92.07(14) ?
N3 Mo1 N1 . 7 91.09(19) ?
N4 Mo1 N1 7 7 89.39(19) ?
Mo1 Mo1 N2 7 . 93.96(14) ?
N3 Mo1 N2 . . 87.97(18) ?
N4 Mo1 N2 7 . 90.97(18) ?
N1 Mo1 N2 7 . 173.9(2) ?
C1 N1 C11 . . 116.9(5) ?
C1 N1 Mo1 . 7 117.3(4) ?
C11 N1 Mo1 . 7 125.8(4) ?
C1 N2 C21 . . 118.6(5) ?
C1 N2 Mo1 . . 114.5(4) ?
C21 N2 Mo1 . . 126.4(4) ?
C2 N3 C31 . . 118.2(6) ?
C2 N3 Mo1 . . 116.6(5) ?
C31 N3 Mo1 . . 124.4(4) ?
C2 N4 C41 . . 118.2(6) ?
C2 N4 Mo1 . 7 117.3(4) ?
C41 N4 Mo1 . 7 124.2(4) ?
N1 C1 N2 . . 122.0(5) ?
N1 C1 H1A . . 119.0 ?
N2 C1 H1A . . 119.0 ?
N3 C2 N4 . . 120.3(6) ?
N3 C2 H2A . . 119.9 ?
N4 C2 H2A . . 119.9 ?
C12 C11 C16 . . 116.8(6) ?
C12 C11 N1 . . 120.7(6) ?
C16 C11 N1 . . 122.5(6) ?
C13 C12 C11 . . 121.7(6) ?
C13 C12 H12A . . 119.2 ?
C11 C12 H12A . . 119.2 ?
C14 C13 C12 . . 119.5(7) ?
C14 C13 H13A . . 120.2 ?
C12 C13 H13A . . 120.2 ?
C13 C14 C15 . . 120.5(7) ?
C13 C14 Br1 . . 120.0(6) ?
C15 C14 Br1 . . 119.5(6) ?
C16 C15 C14 . . 118.8(7) ?
C16 C15 H15A . . 120.6 ?
C14 C15 H15A . . 120.6 ?
C15 C16 C11 . . 122.4(7) ?
C15 C16 H16A . . 118.8 ?
C11 C16 H16A . . 118.8 ?
C26 C21 C22 . . 116.5(6) ?
C26 C21 N2 . . 119.6(5) ?
C22 C21 N2 . . 123.9(6) ?
C23 C22 C21 . . 120.9(7) ?
C23 C22 H22A . . 119.5 ?
C21 C22 H22A . . 119.5 ?
C24 C23 C22 . . 120.2(6) ?
C24 C23 H23A . . 119.9 ?
C22 C23 H23A . . 119.9 ?
C25 C24 C23 . . 119.8(6) ?
C25 C24 Br2 . . 120.7(5) ?
C23 C24 Br2 . . 119.5(5) ?
C24 C25 C26 . . 120.3(6) ?
C24 C25 H25A . . 119.9 ?
C26 C25 H25A . . 119.9 ?
C25 C26 C21 . . 121.9(6) ?
C25 C26 H26A . . 119.0 ?
C21 C26 H26A . . 119.0 ?
C36 C31 N3 . . 121.4(6) ?
C36 C31 C32 . . 118.4(6) ?
N3 C31 C32 . . 120.0(6) ?
C33 C32 C31 . . 119.7(6) ?
C33 C32 H32A . . 120.1 ?
C31 C32 H32A . . 120.1 ?
C34 C33 C32 . . 119.7(7) ?
C34 C33 H33A . . 120.1 ?
C32 C33 H33A . . 120.1 ?
C33 C34 C35 . . 121.0(7) ?
C33 C34 Br3 . . 120.1(6) ?
C35 C34 Br3 . . 118.8(6) ?
C36 C35 C34 . . 118.7(7) ?
C36 C35 H35A . . 120.6 ?
C34 C35 H35A . . 120.6 ?
C31 C36 C35 . . 122.3(7) ?
C31 C36 H36A . . 118.9 ?
C35 C36 H36A . . 118.9 ?
C42 C41 C46 . . 120.8(6) ?
C42 C41 N4 . . 118.7(6) ?
C46 C41 N4 . . 120.3(6) ?
C41 C42 C43 . . 119.9(6) ?
C41 C42 H42A . . 120.0 ?
C43 C42 H42A . . 120.0 ?
C44 C43 C42 . . 119.8(7) ?
C44 C43 H43A . . 120.1 ?
C42 C43 H43A . . 120.1 ?
C43 C44 C45 . . 120.4(7) ?
C43 C44 Br4 . . 119.3(6) ?
C45 C44 Br4 . . 120.3(6) ?
C44 C45 C46 . . 119.9(7) ?
C44 C45 H45A . . 120.1 ?
C46 C45 H45A . . 120.1 ?
C41 C46 C45 . . 119.2(6) ?
C41 C46 H46A . . 120.4 ?
C45 C46 H46A . . 120.4 ?

loop_
_geom_bond_atom_site_label_1
_geom_bond_atom_site_label_2
_geom_bond_site_symmetry_2
_geom_bond_distance
_geom_bond_publ_flag
Mo1 Mo1 7 2.1263(13) y
Mo1 N3 . 2.192(5) y
Mo1 N4 7 2.195(5) y
Mo1 N1 7 2.198(5) y
Mo1 N2 . 2.218(5) y
N1 C1 . 1.345(8) ?
N1 C11 . 1.424(7) ?
N1 Mo1 7 2.198(5) ?
N2 C1 . 1.353(8) ?
N2 C21 . 1.432(7) ?
N3 C2 . 1.341(8) ?
N3 C31 . 1.439(8) ?
N4 C2 . 1.353(8) ?
N4 C41 . 1.448(7) ?
N4 Mo1 7 2.195(5) ?
Br1 C14 . 1.924(7) ?
Br2 C24 . 1.929(7) ?
Br3 C34 . 1.930(7) ?
Br4 C44 . 1.919(7) ?
C1 H1A . 0.9300 ?
C2 H2A . 0.9300 ?
C11 C12 . 1.404(8) ?
C11 C16 . 1.410(9) ?
C12 C13 . 1.398(9) ?
C12 H12A . 0.9300 ?
C13 C14 . 1.396(10) ?
C13 H13A . 0.9300 ?
C14 C15 . 1.399(10) ?
C15 C16 . 1.393(9) ?
C15 H15A . 0.9300 ?
C16 H16A . 0.9300 ?
C21 C26 . 1.410(9) ?
C21 C22 . 1.419(8) ?
C22 C23 . 1.400(9) ?
C22 H22A . 0.9300 ?
C23 C24 . 1.398(10) ?
C23 H23A . 0.9300 ?
C24 C25 . 1.372(9) ?
C25 C26 . 1.395(9) ?
C25 H25A . 0.9300 ?
C26 H26A . 0.9300 ?
C31 C36 . 1.393(9) ?
C31 C32 . 1.444(9) ?
C32 C33 . 1.419(9) ?
C32 H32A . 0.9300 ?
C33 C34 . 1.401(9) ?
C33 H33A . 0.9300 ?
C34 C35 . 1.413(10) ?
C35 C36 . 1.406(9) ?
C35 H35A . 0.9300 ?
C36 H36A . 0.9300 ?
C41 C42 . 1.389(9) ?
C41 C46 . 1.402(8) ?
C42 C43 . 1.411(9) ?
C42 H42A . 0.9300 ?
C43 C44 . 1.390(10) ?
C43 H43A . 0.9300 ?
C44 C45 . 1.405(11) ?
C45 C46 . 1.412(9) ?
C45 H45A . 0.9300 ?
C46 H46A . 0.9300 ?
